data_1506673
loop_
_publ_author_name
'Huang, Shenlin'
'Pan, Yuanjiang'
'Zhu, Yulin'
'Wu, Anxin'

_publ_section_title
;
 A novel three-component one-pot reaction involving alkynes, urea or
 thiourea, and aldehydes.
;
_journal_issue 17
_journal_name_full 'Organic letters'
_journal_page_first 3797
_journal_page_last 3799
_journal_paper_doi 10.1021/ol051458e
_journal_volume 7
_journal_year 2005
_chemical_formula_sum 'C18 H14 F4 N2 O3'
_chemical_formula_weight 382.31
_chemical_name_systematic
; 
 ? 
;
_space_group_IT_number 14
_symmetry_cell_setting monoclinic
_symmetry_space_group_name_Hall '-P 2ybc'
_symmetry_space_group_name_H-M 'P 1 21/c 1'
_atom_sites_solution_hydrogens geom
_atom_sites_solution_primary direct
_atom_sites_solution_secondary difmap
_audit_creation_method SHELXL-97
_cell_angle_alpha 90.00
_cell_angle_beta 94.80(2)
_cell_angle_gamma 90.00
_cell_formula_units_Z 4
_cell_length_a 8.057(1)
_cell_length_b 18.472(4)
_cell_length_c 12.023(2)
_cell_measurement_reflns_used 29
_cell_measurement_temperature 296(2)
_cell_measurement_theta_max 13.35
_cell_measurement_theta_min 3.87
_cell_volume 1783.1(5)
_computing_cell_refinement 'Siemens XSCANS'
_computing_data_collection 'Siemens XSCANS'
_computing_data_reduction 'Siemens SHELXTL'
_computing_molecular_graphics 'Siemens SHELXTL'
_computing_publication_material 'Siemens SHELXTL'
_computing_structure_refinement 'SHELXL-97 (Sheldrick, 1997)'
_computing_structure_solution 'SHELXS-97 (Sheldrick, 1990)'
_diffrn_ambient_temperature 296(2)
_diffrn_measured_fraction_theta_full 1.000
_diffrn_measured_fraction_theta_max 1.000
_diffrn_measurement_device_type 'Siemens P4'
_diffrn_measurement_method '\w scans'
_diffrn_radiation_monochromator graphite
_diffrn_radiation_source 'normal-focus sealed tube'
_diffrn_radiation_type MoK\a
_diffrn_radiation_wavelength 0.71073
_diffrn_reflns_av_R_equivalents 0.0204
_diffrn_reflns_av_sigmaI/netI 0.0540
_diffrn_reflns_limit_h_max 9
_diffrn_reflns_limit_h_min 0
_diffrn_reflns_limit_k_max 22
_diffrn_reflns_limit_k_min 0
_diffrn_reflns_limit_l_max 14
_diffrn_reflns_limit_l_min -14
_diffrn_reflns_number 4012
_diffrn_reflns_theta_full 25.99
_diffrn_reflns_theta_max 25.99
_diffrn_reflns_theta_min 2.03
_diffrn_standards_decay_% 2.07
_diffrn_standards_interval_count 97
_diffrn_standards_number 3
_exptl_absorpt_coefficient_mu 0.125
_exptl_absorpt_correction_type none
_exptl_crystal_density_diffrn 1.424
_exptl_crystal_density_method 'not measured'
_exptl_crystal_F_000 784
_exptl_crystal_size_max 0.56
_exptl_crystal_size_mid 0.56
_exptl_crystal_size_min 0.46
_refine_diff_density_max 0.281
_refine_diff_density_min -0.280
_refine_diff_density_rms 0.038
_refine_ls_extinction_coef 0.0069(14)
_refine_ls_extinction_expression Fc^*^=kFc[1+0.001xFc^2^\l^3^/sin(2\q)]^-1/4^
_refine_ls_extinction_method SHELXL
_refine_ls_goodness_of_fit_ref 0.949
_refine_ls_hydrogen_treatment mixed
_refine_ls_matrix_type full
_refine_ls_number_parameters 284
_refine_ls_number_reflns 3499
_refine_ls_number_restraints 7
_refine_ls_restrained_S_all 0.993
_refine_ls_R_factor_all 0.1112
_refine_ls_R_factor_gt 0.0529
_refine_ls_shift/su_max 0.001
_refine_ls_shift/su_mean 0.000
_refine_ls_structure_factor_coef Fsqd
_refine_ls_weighting_details 'calc w=1/[\s^2^(Fo^2^)+(0.0660P)^2^+0.0000P] where P=(Fo^2^+2Fc^2^)/3'
_refine_ls_weighting_scheme calc
_refine_ls_wR_factor_gt 0.1267
_refine_ls_wR_factor_ref 0.1405
_reflns_number_gt 1623
_reflns_number_total 3499
_reflns_threshold_expression >2sigma(I)
_cod_data_source_file ol051458esi20050622_121921.cif
_cod_data_source_block y1978
_cod_depositor_comments
;
The following automatic conversions were performed:

'_symmetry_cell_setting' value 'Monoclinic' changed to 'monoclinic'
according to /home/saulius/struct/CIF-dictionaries/cif_core.dic
dictionary named 'cif_core.dic' version 2.4.1 from 2010-06-29.

Automatic conversion script
Id: cif_fix_values 1715 2011-07-08 13:25:40Z adriana 
;
_cod_original_cell_volume 1783.13(55)
_cod_original_sg_symbol_H-M P2(1)/c
_cod_database_code 1506673

loop_
_symmetry_equiv_pos_as_xyz
'x, y, z'
'-x, y+1/2, -z+1/2'
'-x, -y, -z'
'x, -y-1/2, z-1/2'

loop_
_atom_site_label
_atom_site_type_symbol
_atom_site_fract_x
_atom_site_fract_y
_atom_site_fract_z
_atom_site_U_iso_or_equiv
_atom_site_adp_type
_atom_site_occupancy
_atom_site_symmetry_multiplicity
_atom_site_calc_flag
_atom_site_refinement_flags
_atom_site_disorder_assembly
_atom_site_disorder_group
F20 F 0.0221(3) 0.24756(14) -0.00054(19) 0.1399(10) Uani 1 1 d . . .
O1 O 0.4700(2) 0.38257(10) 0.58501(13) 0.0636(6) Uani 1 1 d . . .
N19 N 0.6170(3) 0.28203(15) 0.6042(2) 0.0645(7) Uani 1 1 d . . .
N3 N 0.5037(3) 0.31464(13) 0.42940(17) 0.0595(7) Uani 1 1 d D . .
C2 C 0.5306(3) 0.32512(14) 0.5370(2) 0.0524(7) Uani 1 1 d . . .
C4 C 0.4323(3) 0.36871(14) 0.34982(19) 0.0542(7) Uani 1 1 d . . .
H4 H 0.5237 0.3943 0.3179 0.065 Uiso 1 1 calc R . .
C5 C 0.3374(4) 0.42183(14) 0.4137(2) 0.0587(7) Uani 1 1 d . . .
H5 H 0.2608 0.4518 0.3741 0.070 Uiso 1 1 calc R . .
C6 C 0.3567(3) 0.42848(14) 0.5234(2) 0.0537(7) Uani 1 1 d . . .
C7 C 0.3259(3) 0.33357(14) 0.25678(19) 0.0492(7) Uani 1 1 d . . .
C8 C 0.2226(4) 0.2769(2) 0.2729(3) 0.0893(11) Uani 1 1 d . . .
H8 H 0.2200 0.2576 0.3442 0.107 Uiso 1 1 calc R . .
C9 C 0.1217(5) 0.2473(2) 0.1861(4) 0.1016(12) Uani 1 1 d . . .
H9 H 0.0536 0.2078 0.1975 0.122 Uiso 1 1 calc R . .
C10 C 0.1250(5) 0.2776(2) 0.0841(3) 0.0879(11) Uani 1 1 d . . .
C11 C 0.2241(5) 0.3325(2) 0.0634(3) 0.0918(11) Uani 1 1 d . . .
H11 H 0.2250 0.3515 -0.0082 0.110 Uiso 1 1 calc R . .
C12 C 0.3250(4) 0.36052(16) 0.1504(2) 0.0761(9) Uani 1 1 d . . .
H12 H 0.3951 0.3990 0.1369 0.091 Uiso 1 1 calc R . .
C13 C 0.2783(3) 0.47943(14) 0.5967(2) 0.0548(7) Uani 1 1 d . . .
C14 C 0.1922(3) 0.53905(17) 0.5528(3) 0.0690(8) Uani 1 1 d . . .
H14 H 0.1821 0.5466 0.4761 0.083 Uiso 1 1 calc R . .
C15 C 0.1213(4) 0.58738(18) 0.6224(3) 0.0820(10) Uani 1 1 d . . .
H15 H 0.0625 0.6271 0.5922 0.098 Uiso 1 1 calc R . .
C16 C 0.1371(4) 0.5772(2) 0.7357(3) 0.0884(11) Uani 1 1 d . . .
H16 H 0.0898 0.6102 0.7823 0.106 Uiso 1 1 calc R . .
C17 C 0.2216(5) 0.5191(2) 0.7801(3) 0.0859(10) Uani 1 1 d . . .
H17 H 0.2327 0.5127 0.8571 0.103 Uiso 1 1 calc R . .
C18 C 0.2911(4) 0.46947(16) 0.7119(2) 0.0698(8) Uani 1 1 d . . .
H18 H 0.3468 0.4292 0.7429 0.084 Uiso 1 1 calc R . .
O2 O 0.6522(3) 0.19620(11) 0.33857(14) 0.0807(7) Uani 1 1 d . . .
O3 O 0.7147(3) 0.15222(11) 0.50844(16) 0.0933(8) Uani 1 1 d . . .
C17' C 0.7119(4) 0.15156(15) 0.4072(2) 0.0620(8) Uani 1 1 d . A .
C18' C 0.7945(5) 0.08986(17) 0.3590(2) 0.0879(10) Uani 1 1 d D . .
F2 F 0.7030(11) 0.0526(5) 0.2808(10) 0.147(3) Uani 0.50 1 d PD A 1
F3 F 0.8543(15) 0.0356(4) 0.4227(6) 0.106(3) Uani 0.50 1 d PD A 1
F4 F 0.9380(12) 0.1116(3) 0.3167(12) 0.170(3) Uani 0.50 1 d PD A 1
F2' F 0.6946(13) 0.0322(3) 0.3720(12) 0.196(4) Uani 0.50 1 d PD A 2
F3' F 0.9311(13) 0.0677(6) 0.4200(9) 0.148(5) Uani 0.50 1 d PD A 2
F4' F 0.8159(16) 0.0894(5) 0.2502(3) 0.121(3) Uani 0.50 1 d PD A 2
H3N H 0.546(3) 0.2774(10) 0.401(2) 0.075(10) Uiso 1 1 d D . .
H19A H 0.653(3) 0.2411(15) 0.580(2) 0.058(9) Uiso 1 1 d . . .
H19B H 0.633(3) 0.2926(15) 0.674(2) 0.068(9) Uiso 1 1 d . . .

loop_
_atom_site_aniso_label
_atom_site_aniso_U_11
_atom_site_aniso_U_22
_atom_site_aniso_U_33
_atom_site_aniso_U_23
_atom_site_aniso_U_13
_atom_site_aniso_U_12
F20 0.1090(17) 0.185(2) 0.1197(17) -0.0820(17) -0.0271(14) -0.0050(16)
O1 0.0792(14) 0.0651(12) 0.0448(10) -0.0096(9) -0.0049(9) 0.0164(11)
N19 0.086(2) 0.0634(17) 0.0429(14) -0.0045(14) -0.0043(13) 0.0155(15)
N3 0.0788(18) 0.0604(16) 0.0380(12) -0.0075(11) -0.0027(11) 0.0157(13)
C2 0.0607(18) 0.0506(16) 0.0455(15) -0.0062(13) 0.0026(13) 0.0023(15)
C4 0.0629(18) 0.0533(17) 0.0463(14) -0.0021(12) 0.0034(13) -0.0002(14)
C5 0.0702(19) 0.0517(16) 0.0529(17) -0.0052(13) -0.0033(14) 0.0059(15)
C6 0.0559(17) 0.0525(16) 0.0522(16) -0.0055(13) 0.0012(13) -0.0018(14)
C7 0.0547(17) 0.0508(15) 0.0420(14) -0.0061(12) 0.0030(12) 0.0024(14)
C8 0.095(3) 0.102(3) 0.070(2) -0.0055(19) 0.0039(19) -0.029(2)
C9 0.087(3) 0.111(3) 0.106(3) -0.025(3) 0.004(2) -0.039(2)
C10 0.077(3) 0.111(3) 0.072(2) -0.044(2) -0.013(2) 0.013(2)
C11 0.117(3) 0.099(3) 0.0553(19) -0.0147(19) -0.0205(19) 0.001(3)
C12 0.103(3) 0.068(2) 0.0555(18) -0.0027(15) -0.0037(18) -0.0036(18)
C13 0.0531(18) 0.0546(17) 0.0574(17) -0.0124(13) 0.0084(13) -0.0066(14)
C14 0.0585(19) 0.073(2) 0.074(2) -0.0188(17) -0.0009(16) 0.0062(17)
C15 0.069(2) 0.075(2) 0.102(3) -0.023(2) 0.0024(19) 0.0156(18)
C16 0.074(2) 0.093(3) 0.102(3) -0.038(2) 0.027(2) 0.000(2)
C17 0.096(3) 0.094(3) 0.072(2) -0.022(2) 0.031(2) -0.009(2)
C18 0.084(2) 0.0653(19) 0.0628(19) -0.0106(15) 0.0189(16) -0.0031(17)
O2 0.1207(19) 0.0704(13) 0.0487(11) -0.0041(10) -0.0059(11) 0.0344(13)
O3 0.145(2) 0.0833(16) 0.0518(12) 0.0059(11) 0.0078(12) 0.0346(14)
C17' 0.078(2) 0.0562(18) 0.0510(17) -0.0031(15) -0.0005(15) 0.0128(16)
C18' 0.109(3) 0.072(3) 0.081(3) -0.002(2) -0.002(2) 0.017(2)
F2 0.173(8) 0.130(7) 0.126(6) -0.084(5) -0.061(5) 0.065(6)
F3 0.161(7) 0.076(4) 0.076(4) 0.003(3) -0.013(4) 0.041(4)
F4 0.193(8) 0.127(5) 0.208(8) 0.007(7) 0.125(7) 0.056(6)
F2' 0.294(14) 0.080(4) 0.204(9) -0.035(5) -0.027(9) -0.004(6)
F3' 0.128(6) 0.130(7) 0.174(9) -0.067(7) -0.058(6) 0.071(6)
F4' 0.185(8) 0.122(6) 0.055(3) -0.021(3) 0.008(4) 0.066(5)

loop_
_atom_type_symbol
_atom_type_description
_atom_type_scat_dispersion_real
_atom_type_scat_dispersion_imag
_atom_type_scat_source
C C 0.0033 0.0016 'International Tables Vol C Tables 4.2.6.8 and 6.1.1.4'
H H 0.0000 0.0000 'International Tables Vol C Tables 4.2.6.8 and 6.1.1.4'
N N 0.0061 0.0033 'International Tables Vol C Tables 4.2.6.8 and 6.1.1.4'
O O 0.0106 0.0060 'International Tables Vol C Tables 4.2.6.8 and 6.1.1.4'
F F 0.0171 0.0103 'International Tables Vol C Tables 4.2.6.8 and 6.1.1.4'

loop_
_geom_angle_atom_site_label_1
_geom_angle_atom_site_label_2
_geom_angle_atom_site_label_3
_geom_angle
C2 O1 C6 120.01(19)
C2 N19 H19A 120.1(16)
C2 N19 H19B 119.9(19)
H19A N19 H19B 120(3)
C2 N3 C4 124.6(2)
C2 N3 H3N 118.4(19)
C4 N3 H3N 116.0(19)
N19 C2 N3 124.2(3)
N19 C2 O1 114.8(2)
N3 C2 O1 121.0(2)
N3 C4 C5 107.5(2)
N3 C4 C7 111.1(2)
C5 C4 C7 112.5(2)
N3 C4 H4 108.5
C5 C4 H4 108.5
C7 C4 H4 108.5
C6 C5 C4 123.5(3)
C6 C5 H5 118.3
C4 C5 H5 118.3
C5 C6 O1 119.0(2)
C5 C6 C13 129.7(3)
O1 C6 C13 111.2(2)
C8 C7 C12 117.1(3)
C8 C7 C4 123.0(2)
C12 C7 C4 119.8(2)
C7 C8 C9 121.6(3)
C7 C8 H8 119.2
C9 C8 H8 119.2
C10 C9 C8 117.9(4)
C10 C9 H9 121.1
C8 C9 H9 121.1
C11 C10 C9 123.1(3)
C11 C10 F20 120.3(4)
C9 C10 F20 116.6(4)
C10 C11 C12 118.2(3)
C10 C11 H11 120.9
C12 C11 H11 120.9
C11 C12 C7 122.1(3)
C11 C12 H12 119.0
C7 C12 H12 119.0
C14 C13 C18 118.6(3)
C14 C13 C6 120.6(2)
C18 C13 C6 120.8(3)
C15 C14 C13 120.3(3)
C15 C14 H14 119.9
C13 C14 H14 119.9
C16 C15 C14 120.3(3)
C16 C15 H15 119.8
C14 C15 H15 119.8
C17 C16 C15 120.1(3)
C17 C16 H16 120.0
C15 C16 H16 120.0
C16 C17 C18 120.5(3)
C16 C17 H17 119.7
C18 C17 H17 119.7
C17 C18 C13 120.2(3)
C17 C18 H18 119.9
C13 C18 H18 119.9
O3 C17' O2 129.5(3)
O3 C17' C18' 115.7(3)
O2 C17' C18' 114.8(2)
F3 C18' F4' 119.4(5)
F3 C18' F3' 37.7(5)
F4' C18' F3' 111.6(6)
F3 C18' F2 99.7(5)
F4' C18' F2 54.3(4)
F3' C18' F2 127.6(5)
F3 C18' F2' 61.9(5)
F4' C18' F2' 103.7(5)
F3' C18' F2' 99.6(6)
F2 C18' F2' 51.4(5)
F3 C18' F4 99.2(5)
F4' C18' F4 56.8(5)
F3' C18' F4 67.0(5)
F2 C18' F4 109.0(6)
F2' C18' F4 143.9(5)
F3 C18' C17' 121.0(4)
F4' C18' C17' 119.5(3)
F3' C18' C17' 113.7(4)
F2 C18' C17' 115.9(4)
F2' C18' C17' 105.8(4)
F4 C18' C17' 110.3(4)

loop_
_geom_bond_atom_site_label_1
_geom_bond_atom_site_label_2
_geom_bond_distance
F20 C10 1.375(4)
O1 C2 1.321(3)
O1 C6 1.410(3)
N19 C2 1.295(3)
N19 H19A 0.87(3)
N19 H19B 0.86(3)
N3 C2 1.308(3)
N3 C4 1.467(3)
N3 H3N 0.851(10)
C4 C5 1.496(3)
C4 C7 1.499(3)
C4 H4 0.9800
C5 C6 1.320(3)
C5 H5 0.9300
C6 C13 1.468(4)
C7 C8 1.362(4)
C7 C12 1.372(3)
C8 C9 1.381(4)
C8 H8 0.9300
C9 C10 1.350(5)
C9 H9 0.9300
C10 C11 1.327(5)
C11 C12 1.371(4)
C11 H11 0.9300
C12 H12 0.9300
C13 C14 1.382(4)
C13 C18 1.392(4)
C14 C15 1.379(4)
C14 H14 0.9300
C15 C16 1.371(4)
C15 H15 0.9300
C16 C17 1.356(5)
C16 H16 0.9300
C17 C18 1.380(4)
C17 H17 0.9300
C18 H18 0.9300
O2 C17' 1.235(3)
O3 C17' 1.216(3)
C17' C18' 1.463(4)
C18' F3 1.328(3)
C18' F4' 1.334(3)
C18' F3' 1.334(3)
C18' F2 1.336(3)
C18' F2' 1.353(3)
C18' F4 1.362(3)

loop_
_geom_hbond_atom_site_label_D
_geom_hbond_atom_site_label_H
_geom_hbond_atom_site_label_A
_geom_hbond_distance_DH
_geom_hbond_distance_HA
_geom_hbond_distance_DA
_geom_hbond_angle_DHA
_geom_hbond_site_symmetry_A
N3 H3N O2 0.851(10) 1.912(11) 2.763(3) 177(3) .
N19 H19A O3 0.87(3) 1.94(3) 2.801(4) 173(2) .
N19 H19B O2 0.86(3) 1.98(3) 2.837(3) 172(3) 4_566

loop_
_geom_torsion_atom_site_label_1
_geom_torsion_atom_site_label_2
_geom_torsion_atom_site_label_3
_geom_torsion_atom_site_label_4
_geom_torsion
C4 N3 C2 N19 -168.5(3)
C4 N3 C2 O1 11.0(4)
C6 O1 C2 N19 -171.9(2)
C6 O1 C2 N3 8.5(4)
C2 N3 C4 C5 -22.3(4)
C2 N3 C4 C7 -145.7(3)
N3 C4 C5 C6 16.9(4)
C7 C4 C5 C6 139.6(3)
C4 C5 C6 O1 -1.2(4)
C4 C5 C6 C13 177.4(3)
C2 O1 C6 C5 -13.2(4)
C2 O1 C6 C13 168.0(2)
N3 C4 C7 C8 39.6(4)
C5 C4 C7 C8 -81.0(3)
N3 C4 C7 C12 -143.1(3)
C5 C4 C7 C12 96.3(3)
C12 C7 C8 C9 0.3(5)
C4 C7 C8 C9 177.7(3)
C7 C8 C9 C10 -1.6(6)
C8 C9 C10 C11 2.2(6)
C8 C9 C10 F20 -179.4(3)
C9 C10 C11 C12 -1.4(6)
F20 C10 C11 C12 -179.7(3)
C10 C11 C12 C7 -0.1(5)
C8 C7 C12 C11 0.6(5)
C4 C7 C12 C11 -176.9(3)
C5 C6 C13 C14 -13.0(4)
O1 C6 C13 C14 165.6(2)
C5 C6 C13 C18 168.0(3)
O1 C6 C13 C18 -13.3(3)
C18 C13 C14 C15 0.1(4)
C6 C13 C14 C15 -178.9(3)
C13 C14 C15 C16 0.8(5)
C14 C15 C16 C17 -0.5(5)
C15 C16 C17 C18 -0.5(5)
C16 C17 C18 C13 1.4(5)
C14 C13 C18 C17 -1.1(4)
C6 C13 C18 C17 177.8(3)
O3 C17' C18' F3 5.8(8)
O2 C17' C18' F3 -175.5(7)
O3 C17' C18' F4' -171.5(8)
O2 C17' C18' F4' 7.2(8)
O3 C17' C18' F3' -36.1(9)
O2 C17' C18' F3' 142.6(9)
O3 C17' C18' F2 126.6(9)
O2 C17' C18' F2 -54.8(9)
O3 C17' C18' F2' 72.2(8)
O2 C17' C18' F2' -109.1(8)
O3 C17' C18' F4 -109.0(8)
O2 C17' C18' F4 69.6(8)
